data_7017647
loop_
_publ_author_name
'Wang, Hai-Ning'
'Meng, Xing'
'Qin, Chao'
'Wang, Xin-Long'
'Yang, Guang-Sheng'
'Su, Zhong-Min'

_publ_section_title
;
 A series of pillar-layer metal-organic frameworks based on
 5-aminoisophthalic acid and 4,4'-bipyridine.
;
_journal_issue 3
_journal_name_full 'Dalton transactions (Cambridge, England : 2003)'
_journal_page_first 1047
_journal_page_last 1053
_journal_paper_doi 10.1039/c1dt11304f
_journal_volume 41
_journal_year 2012
_chemical_formula_moiety 'C22.10 H29.40 Cd N3 O8.10'
_chemical_formula_sum 'C22.1 H29.4 Cd N3 O8.1'
_chemical_formula_weight 579.09
_chemical_name_systematic
;
?
;
_space_group_IT_number 55
_symmetry_cell_setting orthorhombic
_symmetry_space_group_name_Hall '-P 2 2ab'
_symmetry_space_group_name_H-M 'P b a m'
_atom_sites_solution_hydrogens geom
_atom_sites_solution_primary direct
_atom_sites_solution_secondary difmap
_audit_creation_method SHELXL-97
_cell_angle_alpha 90.00
_cell_angle_beta 90.00
_cell_angle_gamma 90.00
_cell_formula_units_Z 4
_cell_length_a 14.296(4)
_cell_length_b 17.317(5)
_cell_length_c 11.714(6)
_cell_measurement_reflns_used 13993
_cell_measurement_temperature 293(2)
_cell_measurement_theta_max 25.04
_cell_measurement_theta_min 1.85
_cell_volume 2900.0(19)
_computing_cell_refinement 'SMART (Bruker, 1997)'
_computing_data_collection 'SMART (Bruker, 1997)'
_computing_data_reduction SAINT
_computing_molecular_graphics 'SHELXTL-PLUS (Sheldrick, 1990)'
_computing_publication_material SHELXL-97
_computing_structure_refinement 'SHELXL-97 (Sheldrick, 1997)'
_computing_structure_solution 'SHELXS-97(Sheldrick, 1997)'
_diffrn_ambient_temperature 293(2)
_diffrn_measured_fraction_theta_full 0.999
_diffrn_measured_fraction_theta_max 0.999
_diffrn_measurement_device_type 'Bruker APEX CCD area-detector'
_diffrn_measurement_method '\w scans'
_diffrn_radiation_monochromator graphite
_diffrn_radiation_source 'fine-focus sealed tube'
_diffrn_radiation_type MoK\a
_diffrn_radiation_wavelength 0.71069
_diffrn_reflns_av_R_equivalents 0.0422
_diffrn_reflns_av_sigmaI/netI 0.0303
_diffrn_reflns_limit_h_max 16
_diffrn_reflns_limit_h_min -17
_diffrn_reflns_limit_k_max 13
_diffrn_reflns_limit_k_min -20
_diffrn_reflns_limit_l_max 13
_diffrn_reflns_limit_l_min -13
_diffrn_reflns_number 13993
_diffrn_reflns_theta_full 25.04
_diffrn_reflns_theta_max 25.04
_diffrn_reflns_theta_min 1.85
_exptl_absorpt_coefficient_mu 0.796
_exptl_absorpt_correction_T_max 0.8831
_exptl_absorpt_correction_T_min 0.8380
_exptl_absorpt_correction_type multi-scan
_exptl_absorpt_process_details 'SADABS(Sheldrick, 1996)'
_exptl_crystal_colour colorless
_exptl_crystal_density_diffrn 1.326
_exptl_crystal_density_method 'not measured'
_exptl_crystal_description block
_exptl_crystal_F_000 1183
_exptl_crystal_size_max 0.23
_exptl_crystal_size_mid 0.19
_exptl_crystal_size_min 0.16
_platon_squeeze_details
;
;
_refine_diff_density_max 1.506
_refine_diff_density_min -1.428
_refine_diff_density_rms 0.147
_refine_ls_extinction_coef 0.0032(9)
_refine_ls_extinction_expression Fc^*^=kFc[1+0.001xFc^2^\l^3^/sin(2\q)]^-1/4^
_refine_ls_extinction_method SHELXL
_refine_ls_goodness_of_fit_ref 1.018
_refine_ls_hydrogen_treatment mixed
_refine_ls_matrix_type full
_refine_ls_number_parameters 137
_refine_ls_number_reflns 2696
_refine_ls_number_restraints 42
_refine_ls_restrained_S_all 1.078
_refine_ls_R_factor_all 0.0635
_refine_ls_R_factor_gt 0.0580
_refine_ls_shift/su_max 0.000
_refine_ls_shift/su_mean 0.000
_refine_ls_structure_factor_coef Fsqd
_refine_ls_weighting_details 'calc w=1/[\s^2^(Fo^2^)+(0.1429P)^2^+1.4841P] where P=(Fo^2^+2Fc^2^)/3'
_refine_ls_weighting_scheme calc
_refine_ls_wR_factor_gt 0.1737
_refine_ls_wR_factor_ref 0.1785
_reflns_number_gt 2303
_reflns_number_total 2696
_reflns_threshold_expression >2sigma(I)
_cod_data_source_file c1dt11304f.txt
_cod_data_source_block 1a
_cod_depositor_comments
;
The following automatic conversions were performed:

'_symmetry_cell_setting' value 'Orthorhombic' changed to
'orthorhombic' according to
/home/saulius/struct/CIF-dictionaries/cif_core.dic dictionary named
'cif_core.dic' version 2.4.1 from 2010-06-29.

Automatic conversion script
Id: cif_fix_values 1715 2011-07-08 13:25:40Z adriana 
;
_cod_original_cell_volume 2900(2)
_cod_original_sg_symbol_H-M Pbam
_cod_original_formula_sum 'C22.10 H29.40 Cd N3 O8.10'
_cod_database_code 7017647

loop_
_symmetry_equiv_pos_as_xyz
'x, y, z'
'-x, -y, z'
'x+1/2, -y+1/2, -z'
'-x+1/2, y+1/2, -z'
'-x, -y, -z'
'x, y, -z'
'-x-1/2, y-1/2, z'
'x-1/2, -y-1/2, z'

loop_
_atom_site_label
_atom_site_type_symbol
_atom_site_fract_x
_atom_site_fract_y
_atom_site_fract_z
_atom_site_U_iso_or_equiv
_atom_site_adp_type
_atom_site_occupancy
_atom_site_symmetry_multiplicity
_atom_site_calc_flag
_atom_site_refinement_flags
O2 O 0.5032(3) 0.0902(2) 1.0000 0.0479(13) Uani 1 2 d S
O3 O 0.6523(4) 0.1140(3) 1.0000 0.0477(13) Uani 1 2 d S
C7 C 0.5692(5) 0.1361(3) 1.0000 0.0321(14) Uani 1 2 d S
Cd1 Cd 0.86545(3) 0.48256(2) 1.0000 0.0314(3) Uani 1 2 d S
C3 C 0.5519(5) 0.2214(4) 1.0000 0.0414(17) Uani 1 2 d S
C1 C 0.6140(5) 0.3527(4) 1.0000 0.0472(19) Uani 1 2 d S
O1 O 0.7774(4) 0.3738(3) 1.0000 0.0576(15) Uani 1 2 d S
C5 C 0.4498(6) 0.3314(5) 1.0000 0.079(3) Uani 1 2 d SU
C13 C 0.6968(5) 0.4035(4) 1.0000 0.0452(17) Uani 1 2 d S
N1 N 0.8714(3) 0.4805(2) 0.8020(5) 0.0476(14) Uani 1 1 d .
C4 C 0.4614(6) 0.2519(4) 1.0000 0.067(3) Uani 1 2 d S
H4 H 0.4097 0.2193 1.0000 0.080 Uiso 1 2 calc SR
C8 C 0.8880(7) 0.4200(6) 0.7451(9) 0.105(3) Uani 1 1 d U
H8 H 0.9031 0.3753 0.7852 0.126 Uiso 1 1 calc R
C6 C 0.5233(7) 0.3801(5) 1.0000 0.089(4) Uani 1 2 d S
H6 H 0.5127 0.4331 1.0000 0.106 Uiso 1 2 calc SR
C2 C 0.6283(4) 0.2724(4) 1.0000 0.0410(18) Uani 1 2 d S
H2 H 0.6889 0.2529 1.0000 0.049 Uiso 1 2 calc SR
C10 C 0.8583(7) 0.5416(7) 0.6252(10) 0.100(3) Uani 1 1 d U
H10 H 0.8508 0.5885 0.5876 0.121 Uiso 1 1 calc R
C9 C 0.8579(7) 0.5400(8) 0.7426(11) 0.102(3) Uani 1 1 d U
H9 H 0.8468 0.5862 0.7808 0.123 Uiso 1 1 calc R
C11 C 0.8691(4) 0.4777(4) 0.5649(6) 0.0547(18) Uani 1 1 d .
C12 C 0.8850(7) 0.4158(6) 0.6267(8) 0.099(3) Uani 1 1 d U
H12 H 0.8944 0.3685 0.5908 0.119 Uiso 1 1 calc R
O4 O 0.6882(5) 0.4746(3) 1.0000 0.072(2) Uani 1 2 d S
N2 N 0.3592(9) 0.3602(12) 1.0000 0.150(6) Uiso 1 2 d S
H2A H 0.3498 0.4092 1.0000 0.180 Uiso 1 2 calc SR
H2B H 0.3124 0.3290 1.0000 0.180 Uiso 1 2 calc SR

loop_
_atom_site_aniso_label
_atom_site_aniso_U_11
_atom_site_aniso_U_22
_atom_site_aniso_U_33
_atom_site_aniso_U_23
_atom_site_aniso_U_13
_atom_site_aniso_U_12
O2 0.050(3) 0.024(2) 0.070(4) 0.000 0.000 -0.009(2)
O3 0.043(3) 0.021(2) 0.078(4) 0.000 0.000 0.002(2)
C7 0.041(4) 0.019(3) 0.037(3) 0.000 0.000 -0.003(3)
Cd1 0.0300(4) 0.0215(4) 0.0426(4) 0.000 0.000 -0.00296(15)
C3 0.028(4) 0.024(3) 0.072(5) 0.000 0.000 -0.002(3)
C1 0.041(4) 0.017(3) 0.084(6) 0.000 0.000 0.006(3)
O1 0.043(3) 0.033(3) 0.097(4) 0.000 0.000 -0.012(2)
C5 0.039(4) 0.047(4) 0.152(8) 0.000 0.000 0.004(4)
C13 0.036(4) 0.026(3) 0.074(5) 0.000 0.000 -0.001(3)
N1 0.055(3) 0.046(3) 0.042(3) 0.000(2) -0.0009(19) 0.0012(18)
C4 0.031(4) 0.027(3) 0.143(8) 0.000 0.000 -0.008(3)
C8 0.171(7) 0.070(5) 0.073(5) 0.001(4) -0.004(5) 0.008(5)
C6 0.054(5) 0.028(4) 0.183(13) 0.000 0.000 0.002(4)
C2 0.031(4) 0.023(3) 0.069(5) 0.000 0.000 -0.002(2)
C10 0.133(5) 0.089(4) 0.079(4) 0.004(4) -0.007(4) 0.019(4)
C9 0.131(5) 0.090(5) 0.086(5) -0.007(4) -0.007(4) 0.021(4)
C11 0.062(4) 0.064(5) 0.038(4) -0.002(3) -0.002(2) 0.007(2)
C12 0.170(7) 0.072(4) 0.055(4) -0.006(4) 0.010(4) 0.009(5)
O4 0.047(3) 0.032(3) 0.137(7) 0.000 0.000 -0.011(2)

loop_
_atom_type_symbol
_atom_type_description
_atom_type_scat_dispersion_real
_atom_type_scat_dispersion_imag
_atom_type_scat_source
C C 0.0033 0.0016 'International Tables Vol C Tables 4.2.6.8 and 6.1.1.4'
H H 0.0000 0.0000 'International Tables Vol C Tables 4.2.6.8 and 6.1.1.4'
N N 0.0061 0.0033 'International Tables Vol C Tables 4.2.6.8 and 6.1.1.4'
O O 0.0106 0.0060 'International Tables Vol C Tables 4.2.6.8 and 6.1.1.4'
Cd Cd -0.8075 1.2024 'International Tables Vol C Tables 4.2.6.8 and 6.1.1.4'

loop_
_geom_angle_atom_site_label_1
_geom_angle_atom_site_label_2
_geom_angle_atom_site_label_3
_geom_angle
_geom_angle_site_symmetry_1
_geom_angle_site_symmetry_3
C7 O2 Cd1 172.5(4) . 3_457
C7 O2 Cd1 84.9(4) . 7_755
Cd1 O2 Cd1 102.62(16) 3_457 7_755
C7 O3 Cd1 101.5(4) . 7_755
O2 C7 O3 122.0(5) . .
O2 C7 C3 120.6(6) . .
O3 C7 C3 117.3(5) . .
O1 Cd1 O3 139.91(18) . 7_765
O1 Cd1 N1 90.45(11) . 6_557
O3 Cd1 N1 91.10(11) 7_765 6_557
O1 Cd1 N1 90.45(11) . .
O3 Cd1 N1 91.10(11) 7_765 .
N1 Cd1 N1 175.4(2) 6_557 .
O1 Cd1 O2 91.13(19) . 3_557
O3 Cd1 O2 128.96(17) 7_765 3_557
N1 Cd1 O2 87.75(11) 6_557 3_557
N1 Cd1 O2 87.75(11) . 3_557
O1 Cd1 O4 53.15(19) . .
O3 Cd1 O4 86.76(17) 7_765 .
N1 Cd1 O4 92.06(12) 6_557 .
N1 Cd1 O4 92.06(12) . .
O2 Cd1 O4 144.28(15) 3_557 .
O1 Cd1 O2 168.51(18) . 7_765
O3 Cd1 O2 51.58(16) 7_765 7_765
N1 Cd1 O2 89.11(11) 6_557 7_765
N1 Cd1 O2 89.11(11) . 7_765
O2 Cd1 O2 77.38(16) 3_557 7_765
O4 Cd1 O2 138.34(16) . 7_765
C4 C3 C2 118.9(6) . .
C4 C3 C7 121.6(6) . .
C2 C3 C7 119.5(6) . .
C6 C1 C2 118.4(7) . .
C6 C1 C13 123.3(7) . .
C2 C1 C13 118.3(6) . .
C13 O1 Cd1 99.7(5) . .
C6 C5 C4 121.9(8) . .
C6 C5 N2 120.2(11) . .
C4 C5 N2 117.9(11) . .
O4 C13 O1 119.7(7) . .
O4 C13 C1 120.9(7) . .
O1 C13 C1 119.4(6) . .
C9 N1 C8 114.6(10) . .
C9 N1 Cd1 122.3(7) . .
C8 N1 Cd1 123.1(6) . .
C5 C4 C3 119.0(7) . .
N1 C8 C12 124.3(10) . .
C5 C6 C1 121.2(8) . .
C3 C2 C1 120.6(6) . .
C11 C10 C9 121.2(12) . .
N1 C9 C10 124.7(12) . .
C12 C11 C10 114.1(10) . .
C12 C11 C11 123.4(5) . 6_556
C10 C11 C11 122.3(6) . 6_556
C11 C12 C8 120.9(10) . .
C13 O4 Cd1 87.4(5) . .

loop_
_geom_bond_atom_site_label_1
_geom_bond_atom_site_label_2
_geom_bond_distance
_geom_bond_site_symmetry_2
O2 C7 1.234(7) .
O2 Cd1 2.337(4) 3_457
O2 Cd1 2.646(5) 7_755
O3 C7 1.248(8) .
O3 Cd1 2.289(5) 7_755
C7 C3 1.499(9) .
Cd1 O1 2.265(5) .
Cd1 O3 2.289(5) 7_765
Cd1 N1 2.321(6) 6_557
Cd1 N1 2.321(6) .
Cd1 O2 2.337(4) 3_557
Cd1 O4 2.537(7) .
Cd1 O2 2.646(5) 7_765
C3 C4 1.397(11) .
C3 C2 1.404(9) .
C1 C6 1.381(12) .
C1 C2 1.405(10) .
C1 C13 1.474(10) .
O1 C13 1.262(9) .
C5 C6 1.346(13) .
C5 C4 1.388(12) .
C5 N2 1.388(16) .
C13 O4 1.238(9) .
N1 C9 1.259(14) .
N1 C8 1.265(12) .
C8 C12 1.390(13) .
C10 C11 1.322(14) .
C10 C9 1.375(17) .
C11 C12 1.314(12) .
C11 C11 1.521(15) 6_556

loop_
_platon_squeeze_void_nr
_platon_squeeze_void_average_x
_platon_squeeze_void_average_y
_platon_squeeze_void_average_z
_platon_squeeze_void_volume
_platon_squeeze_void_count_electrons
1 0.220 0.767 0.500 1505.9 286.1
